data_7203811
loop_
_publ_author_name
'Kabbour, Houria'
'Cario, Laurent'
'Boucher, Florent'

_publ_section_title
;
 Rational design of new inorganic compounds with the ZrSiCuAs structure
 type using 2D building blocks
;
_journal_issue 34
_journal_name_full 'Journal of Materials Chemistry'
_journal_page_first 3525
_journal_paper_doi 10.1039/b506031a
_journal_volume 15
_journal_year 2005
_chemical_name_systematic ' ?'
_space_group_IT_number 176
_symmetry_cell_setting hexagonal
_symmetry_space_group_name_Hall '-P 6c'
_symmetry_space_group_name_H-M 'P 63/m'
_cell_angle_alpha 90.00000
_cell_angle_beta 90.00000
_cell_angle_gamma 120.00000
_cell_length_a 9.71816
_cell_length_b 9.71816
_cell_length_c 7.28267
_cell_volume 595.648
_computing_structure_refinement FULLPROF
_diffrn_radiation_type X-ray
_pd_instr_location ' ?'
_pd_meas_2theta_range_inc 0.030000
_pd_meas_2theta_range_max 120.00000
_pd_meas_2theta_range_min 0.00000
_pd_meas_number_of_points 0
_pd_proc_2theta_range_inc 0.030000
_pd_proc_2theta_range_max 120.0003
_pd_proc_2theta_range_min 0.0003
_pd_proc_ls_pref_orient_corr ' ?'
_pd_proc_ls_prof_R_factor 5.1907
_pd_proc_ls_prof_wR_expected 4.1966
_pd_proc_ls_prof_wR_factor 6.9783
_pd_proc_wavelength 1.540560
_pd_spec_mounting ' ?'
_refine_ls_number_parameters 19
_refine_ls_number_reflns 335
_refine_ls_number_restraints 0
_refine_ls_R_I_factor 9.8973
_cod_data_source_file b506031a.txt
_cod_data_source_block Sr5F(PO4)3
_cod_depositor_comments
;
The following automatic conversions were performed:
'_symmetry_cell_setting' value 'Hexagonal' changed to 'hexagonal'
according to '/home/adriana/struct/CIF-dictionaries/cif_core.dic'
dictionary named 'cif_core.dic' version 2.4.1 from 2010-06-29.

Automatic conversion script
Id: cif_fix_enum 1555 2011-01-17 13:19:09Z saulius 
;
_cod_original_cell_volume 595.64795
_cod_original_sg_symbol_H-M 'P 63/M'
_cod_database_code 7203811
_pd_proc_ls_prof_cr_factor 14.6317
_pd_proc_ls_prof_cwr_factor 13.6506
_pd_proc_ls_prof_cwr_expected 8.2093
_pd_proc_ls_prof_chi2 2.7650
_pd_proc_ls_prof_echi2 2.8617

loop_
_symmetry_equiv_pos_as_xyz
x,y,z
x-y,x,z+1/2
-y,x-y,z
-x,-y,z+1/2
-x+y,-x,z
y,-x+y,z+1/2
-x,-y,-z
-x+y,-x,-z+1/2
y,-x+y,-z
x,y,-z+1/2
x-y,x,-z
-y,x-y,-z+1/2

loop_
_atom_site_label
_atom_site_fract_x
_atom_site_fract_y
_atom_site_fract_z
_atom_site_U_iso_or_equiv
_atom_site_occupancy
_atom_site_adp_type
_atom_site_type_symbol
Sr1 0.33333 0.66667 0.00000 0.02369 1.00000 Uiso Sr
Sr1' 0.24881 0.01046 0.25000 0.03552 1.00001 Uiso Sr
P 0.01679 0.63434 0.25000 0.02517 1.00001 Uiso P
O1 0.87003 0.52827 0.25000 0.00042 1.00001 Uiso O
O2 0.10100 0.76019 0.06563 0.01267 1.00001 Uiso O
O3 0.14374 0.56471 0.25000 0.01267 1.00001 Uiso O
F 0.00000 0.00000 0.25000 0.04498 1.00003 Uiso F

loop_
_atom_type_symbol
_atom_type_scat_Cromer_Mann_a1
_atom_type_scat_Cromer_Mann_b1
_atom_type_scat_Cromer_Mann_a2
_atom_type_scat_Cromer_Mann_b2
_atom_type_scat_Cromer_Mann_a3
_atom_type_scat_Cromer_Mann_b3
_atom_type_scat_Cromer_Mann_a4
_atom_type_scat_Cromer_Mann_b4
_atom_type_scat_Cromer_Mann_c
_atom_type_scat_dispersion_real
_atom_type_scat_dispersion_imag
_atom_type_scat_source
o 3.04850 13.27710 2.28680 5.70110 1.54630 0.32390 0.86700 32.90890 0.25080 0.04700 0.03200 International_Tables_for_Crystallography_Vol.C(1991)_Tables_6.1.1.4_and_6.1.1.5

loop_
_geom_angle_atom_site_label_1
_geom_angle_atom_site_label_2
_geom_angle_atom_site_label_3
_geom_angle_site_symmetry_1
_geom_angle_site_symmetry_2
_geom_angle_site_symmetry_3
_geom_angle
_geom_angle_publ_flag
? ? ? ? ? ? ? ?

loop_
_geom_bond_atom_site_label_1
_geom_bond_atom_site_label_2
_geom_bond_site_symmetry_1
_geom_bond_site_symmetry_2
_geom_bond_distance
_geom_bond_publ_flag
? ? ? ? ? ?

loop_
_geom_contact_atom_site_label_1
_geom_contact_atom_site_label_2
_geom_contact_distance
_geom_contact_site_symmetry_1
_geom_contact_site_symmetry_2
_geom_contact_publ_flag
? ? ? ? ? ?

loop_
_geom_hbond_atom_site_label_D
_geom_hbond_atom_site_label_H
_geom_hbond_atom_site_label_A
_geom_hbond_site_symmetry_D
_geom_hbond_site_symmetry_H
_geom_hbond_site_symmetry_A
_geom_hbond_distance_DH
_geom_hbond_distance_HA
_geom_hbond_distance_DA
_geom_hbond_angle_DHA
_geom_hbond_publ_flag
? ? ? ? ? ? ? ? ? ? ?

loop_
_geom_torsion_atom_site_label_1
_geom_torsion_atom_site_label_2
_geom_torsion_atom_site_label_3
_geom_torsion_atom_site_label_4
_geom_torsion_site_symmetry_1
_geom_torsion_site_symmetry_2
_geom_torsion_site_symmetry_3
_geom_torsion_site_symmetry_4
_geom_torsion
_geom_torsion_publ_flag
? ? ? ? ? ? ? ? ? ?
